data_4514049
loop_
_publ_author_name
'Hong, Xu-Jia'
'Wei, Qin'
'Cai, Yue-Peng'
'Zheng, Sheng-Run'
'Yu, Ying'
'Fan, Yan-Zhong'
'Xu, Xian-Yan'
'Si, Li-Ping'

_publ_section_title
;
 2-Fold Interpenetrating Bifunctional Cd-Metal-Organic Frameworks: Highly
 Selective Adsorption for CO2 and Sensitive Luminescent Sensing of Nitro
 Aromatic 2,4,6-Trinitrophenol.
;
_journal_issue 5
_journal_name_full 'ACS applied materials &amp; interfaces'
_journal_page_first 4701
_journal_page_last 4708
_journal_paper_doi 10.1021/acsami.6b14051
_journal_volume 9
_journal_year 2017
_chemical_formula_moiety 'C37 H32 Cd2 N5 O11'
_chemical_formula_sum 'C37 H32 Cd2 N5 O11'
_chemical_formula_weight 947.47
_space_group_crystal_system monoclinic
_space_group_IT_number 14
_space_group_name_Hall '-P 2ybc'
_space_group_name_H-M_alt 'P 1 21/c 1'
_symmetry_space_group_name_Hall '-P 2ybc'
_symmetry_space_group_name_H-M 'P 1 21/c 1'
_atom_sites_solution_hydrogens mixed
_audit_creation_method SHELXL-2014/7
_cell_angle_alpha 90
_cell_angle_beta 107.071(5)
_cell_angle_gamma 90
_cell_formula_units_Z 4
_cell_length_a 16.704(5)
_cell_length_b 19.210(5)
_cell_length_c 18.532(5)
_cell_measurement_reflns_used 3556
_cell_measurement_temperature 296(2)
_cell_measurement_theta_max 27.34
_cell_measurement_theta_min 2.53
_cell_volume 5685(3)
_computing_cell_refinement 'Bruker SAINT'
_computing_data_collection 'Bruker APEX2'
_computing_data_reduction 'Bruker SAINT'
_computing_molecular_graphics 'Bruker SHELXTL'
_computing_publication_material 'Bruker SHELXTL'
_computing_structure_refinement 'SHELXL-2014/7 (Sheldrick, 2014)'
_computing_structure_solution 'SHELXS-97 (Sheldrick, 2008)'
_diffrn_ambient_temperature 296(2)
_diffrn_measured_fraction_theta_full 0.996
_diffrn_measured_fraction_theta_max 0.996
_diffrn_measurement_device_type 'Bruker APEX-II CCD'
_diffrn_measurement_method '\f and \w scans'
_diffrn_radiation_monochromator graphite
_diffrn_radiation_type MoK\a
_diffrn_radiation_wavelength 0.71073
_diffrn_reflns_av_R_equivalents 0.0682
_diffrn_reflns_av_unetI/netI 0.0845
_diffrn_reflns_Laue_measured_fraction_full 0.996
_diffrn_reflns_Laue_measured_fraction_max 0.996
_diffrn_reflns_limit_h_max 20
_diffrn_reflns_limit_h_min -13
_diffrn_reflns_limit_k_max 21
_diffrn_reflns_limit_k_min -23
_diffrn_reflns_limit_l_max 22
_diffrn_reflns_limit_l_min -21
_diffrn_reflns_number 28865
_diffrn_reflns_point_group_measured_fraction_full 0.996
_diffrn_reflns_point_group_measured_fraction_max 0.996
_diffrn_reflns_theta_full 25.242
_diffrn_reflns_theta_max 25.248
_diffrn_reflns_theta_min 1.564
_diffrn_source 'fine-focus sealed tube'
_exptl_absorpt_coefficient_mu 0.792
_exptl_absorpt_correction_T_max 0.8841
_exptl_absorpt_correction_T_min 0.7686
_exptl_absorpt_correction_type multi-scan
_exptl_absorpt_process_details 'SADABS (Sheldrick, 1996)'
_exptl_crystal_colour yellow
_exptl_crystal_density_diffrn 1.107
_exptl_crystal_description block
_exptl_crystal_F_000 1892
_exptl_crystal_size_max 0.24
_exptl_crystal_size_mid 0.18
_exptl_crystal_size_min 0.11
_refine_diff_density_max 0.674
_refine_diff_density_min -0.589
_refine_diff_density_rms 0.078
_refine_ls_extinction_method none
_refine_ls_goodness_of_fit_ref 0.976
_refine_ls_hydrogen_treatment mixed
_refine_ls_matrix_type full
_refine_ls_number_parameters 503
_refine_ls_number_reflns 10235
_refine_ls_number_restraints 15
_refine_ls_restrained_S_all 0.982
_refine_ls_R_factor_all 0.0797
_refine_ls_R_factor_gt 0.0450
_refine_ls_shift/su_max 0.002
_refine_ls_shift/su_mean 0.000
_refine_ls_structure_factor_coef Fsqd
_refine_ls_weighting_details 'w=1/[\s^2^(Fo^2^)+(0.0518P)^2^] where P=(Fo^2^+2Fc^2^)/3'
_refine_ls_weighting_scheme calc
_refine_ls_wR_factor_gt 0.1118
_refine_ls_wR_factor_ref 0.1267
_reflns_Friedel_coverage 0.000
_reflns_number_gt 6232
_reflns_number_total 10235
_reflns_threshold_expression 'I > 2\s(I)'
_cod_data_source_file am6b14051_si_002.cif
_cod_data_source_block 1
_cod_database_code 4514049
_shelx_shelxl_version_number 2014/7
_shelx_space_group_comment
;
The symmetry employed for this shelxl refinement is uniquely defined
by the following loop, which should always be used as a source of
symmetry information in preference to the above space-group names.
They are only intended as comments.
;

loop_
_space_group_symop_operation_xyz
'x, y, z'
'-x, y+1/2, -z+1/2'
'-x, -y, -z'
'x, -y-1/2, z-1/2'

loop_
_atom_site_label
_atom_site_type_symbol
_atom_site_fract_x
_atom_site_fract_y
_atom_site_fract_z
_atom_site_U_iso_or_equiv
_atom_site_adp_type
_atom_site_occupancy
_atom_site_site_symmetry_order
_atom_site_calc_flag
_atom_site_refinement_flags_posn
_atom_site_refinement_flags_adp
O7 O 0.0838(3) 0.39387(19) 0.6216(2) 0.0614(11) Uani 1 1 d . .
O8 O 0.1161(2) 0.48112(18) 0.7020(2) 0.0596(10) Uani 1 1 d . .
C29 C 0.1057(3) 0.4555(3) 0.6370(3) 0.0473(13) Uani 1 1 d . .
N4 N 0.7716(3) 1.1483(2) 0.2422(3) 0.0613(13) Uani 1 1 d . .
C18 C 0.6889(4) 1.1569(4) 0.2172(6) 0.138(4) Uani 1 1 d . .
H18 H 0.6691 1.1947 0.1857 0.166 Uiso 1 1 calc R U
C19 C 0.7958(4) 1.0902(3) 0.2806(4) 0.080(2) Uani 1 1 d . .
H19 H 0.8528 1.0806 0.2972 0.096 Uiso 1 1 calc R U
C20 C 0.7412(4) 1.0423(3) 0.2977(4) 0.079(2) Uani 1 1 d . .
H20 H 0.7618 1.0021 0.3248 0.094 Uiso 1 1 calc R U
C17 C 0.6296(4) 1.1144(4) 0.2341(6) 0.152(5) Uani 1 1 d . .
H17 H 0.5730 1.1258 0.2186 0.183 Uiso 1 1 calc R U
C16 C 0.6577(4) 1.0550(3) 0.2744(4) 0.084(2) Uani 1 1 d . .
Cd1 Cd 0.12589(2) 0.72817(2) 0.27560(2) 0.04522(13) Uani 1 1 d . .
Cd2 Cd -0.05508(2) 0.61906(2) 0.25990(2) 0.04572(13) Uani 1 1 d . .
O1 O -0.0182(2) 0.73231(16) 0.2602(2) 0.0483(9) Uani 1 1 d . .
C3 C -0.0594(3) 0.8525(3) 0.2472(3) 0.0420(12) Uani 1 1 d . .
C2 C -0.0773(3) 0.7809(3) 0.2455(3) 0.0451(13) Uani 1 1 d . .
C1 C -0.1639(3) 0.7628(3) 0.2276(3) 0.0549(15) Uani 1 1 d . .
C7 C 0.0248(3) 0.8833(3) 0.2623(3) 0.0468(13) Uani 1 1 d . .
H7 H 0.0283 0.9316 0.2619 0.056 Uiso 1 1 calc R U
N2 N 0.1642(3) 0.8924(2) 0.2838(3) 0.0495(12) Uani 1 1 d . .
N1 N 0.0942(3) 0.8488(2) 0.2760(2) 0.0440(10) Uani 1 1 d . .
C8 C 0.2395(3) 0.8606(3) 0.2992(3) 0.0543(14) Uani 1 1 d . .
C9 C 0.3128(3) 0.9049(3) 0.2985(3) 0.0580(15) Uani 1 1 d . .
O2 O 0.2472(2) 0.7968(2) 0.3120(3) 0.0752(13) Uani 1 1 d . .
C4 C -0.1259(4) 0.9023(3) 0.2291(4) 0.0669(17) Uani 1 1 d . .
H4 H -0.1139 0.9495 0.2281 0.080 Uiso 1 1 calc R U
C5 C -0.2072(4) 0.8806(3) 0.2133(4) 0.086(2) Uani 1 1 d . .
H5 H -0.2501 0.9133 0.2033 0.104 Uiso 1 1 calc R U
C6 C -0.2263(4) 0.8102(3) 0.2119(4) 0.084(2) Uani 1 1 d . .
H6 H -0.2817 0.7958 0.2001 0.100 Uiso 1 1 calc R U
C12 C 0.4542(4) 0.9787(3) 0.2905(4) 0.082(2) Uani 1 1 d . .
C10 C 0.3130(4) 0.9747(3) 0.2942(5) 0.109(3) Uani 1 1 d . .
H10 H 0.2648 0.9990 0.2944 0.131 Uiso 1 1 calc R U
C11 C 0.3819(4) 1.0114(4) 0.2894(5) 0.117(3) Uani 1 1 d . .
H11 H 0.3789 1.0597 0.2854 0.140 Uiso 1 1 calc R U
C14 C 0.3880(4) 0.8717(4) 0.2988(6) 0.146(4) Uani 1 1 d . .
H14 H 0.3906 0.8233 0.3005 0.175 Uiso 1 1 calc R U
C13 C 0.4561(4) 0.9079(4) 0.2968(7) 0.154(5) Uani 1 1 d . .
H13 H 0.5055 0.8842 0.2997 0.185 Uiso 1 1 calc R U
C15 C 0.5998(4) 1.0013(4) 0.2903(5) 0.107(3) Uani 1 1 d . .
N3 N 0.5219(3) 1.0194(3) 0.2830(4) 0.103(2) Uani 1 1 d . .
H3 H 0.5103 1.0625 0.2721 0.124 Uiso 1 1 calc R U
O3 O -0.1767(2) 0.69126(19) 0.2264(2) 0.0728(12) Uani 1 1 d . .
O4 O 0.6254(3) 0.9428(3) 0.3077(6) 0.206(4) Uani 1 1 d . .
O5 O 0.1623(3) 0.6973(2) 0.4076(2) 0.0654(11) Uani 1 1 d . .
O6 O 0.0889(2) 0.61852(18) 0.3272(2) 0.0552(10) Uani 1 1 d . .
C22 C 0.1269(3) 0.5908(3) 0.4581(3) 0.0483(13) Uani 1 1 d . .
C27 C 0.1051(3) 0.5213(3) 0.4441(3) 0.0559(15) Uani 1 1 d . .
H27 H 0.0921 0.5042 0.3950 0.067 Uiso 1 1 calc R U
C28 C 0.1258(3) 0.6392(3) 0.3938(3) 0.0505(14) Uani 1 1 d . .
C26 C 0.1027(4) 0.4774(3) 0.5023(3) 0.0576(15) Uani 1 1 d . .
H26 H 0.0906 0.4305 0.4923 0.069 Uiso 1 1 calc R U
C23 C 0.1453(4) 0.6151(3) 0.5303(3) 0.0649(17) Uani 1 1 d . .
H23 H 0.1611 0.6614 0.5404 0.078 Uiso 1 1 calc R U
C24 C 0.1409(4) 0.5717(3) 0.5888(3) 0.0642(17) Uani 1 1 d . .
H24 H 0.1532 0.5892 0.6376 0.077 Uiso 1 1 calc R U
O11 O 0.0976(3) 0.7260(2) 0.1438(3) 0.0885(15) Uani 1 1 d . .
C34 C 0.0452(5) 0.7333(3) 0.0798(5) 0.083(2) Uani 1 1 d . .
C35 C -0.0353(5) 0.7763(4) 0.0749(4) 0.103(3) Uani 1 1 d . .
H35A H -0.0820 0.7453 0.0683 0.154 Uiso 1 1 calc R U
H35B H -0.0462 0.8077 0.0328 0.154 Uiso 1 1 calc R U
H35C H -0.0274 0.8024 0.1206 0.154 Uiso 1 1 calc R U
N5 N 0.0558(5) 0.7086(3) 0.0188(3) 0.094(2) Uani 1 1 d . .
C25 C 0.1179(3) 0.5018(3) 0.5750(3) 0.0457(13) Uani 1 1 d . .
C21 C -0.2602(5) 0.6670(4) 0.2089(8) 0.211(7) Uani 1 1 d . .
H21A H -0.2898 0.6931 0.2372 0.317 Uiso 1 1 calc R U
H21B H -0.2601 0.6186 0.2218 0.317 Uiso 1 1 calc R U
H21C H -0.2873 0.6728 0.1559 0.317 Uiso 1 1 calc R U
C36 C -0.0051(5) 0.7185(4) -0.0577(4) 0.105(3) Uani 1 1 d . .
H36A H -0.0543 0.6911 -0.0619 0.157 Uiso 1 1 calc R U
H36B H 0.0203 0.7041 -0.0956 0.157 Uiso 1 1 calc R U
H36C H -0.0202 0.7668 -0.0649 0.157 Uiso 1 1 calc R U
C37 C 0.1314(6) 0.6690(4) 0.0235(5) 0.127(3) Uani 1 1 d . .
H37A H 0.1728 0.6789 0.0706 0.191 Uiso 1 1 calc R U
H37B H 0.1526 0.6819 -0.0175 0.191 Uiso 1 1 calc R U
H37C H 0.1187 0.6202 0.0206 0.191 Uiso 1 1 calc R U
C30 C -0.0252(4) 0.5285(3) 0.0599(3) 0.0578(15) Uani 1 1 d . .
C32 C -0.0690(4) 0.5422(3) -0.0138(4) 0.0752(19) Uani 1 1 d . .
H32 H -0.1164 0.5703 -0.0241 0.090 Uiso 1 1 calc R U
C31 C 0.0443(4) 0.4848(3) 0.0734(3) 0.0722(18) Uani 1 1 d . .
H31 H 0.0745 0.4738 0.1227 0.087 Uiso 1 1 calc R U
O10 O -0.1097(3) 0.5975(3) 0.1149(3) 0.1118(15) Uani 1 1 d . U
C33 C -0.0479(5) 0.5609(4) 0.1248(4) 0.0841(16) Uani 1 1 d . U
O9 O -0.0007(3) 0.5505(2) 0.1887(3) 0.0869(13) Uani 1 1 d . U
H2 H 0.156(4) 0.939(3) 0.267(3) 0.104 Uiso 1 1 d . U

loop_
_atom_site_aniso_label
_atom_site_aniso_U_11
_atom_site_aniso_U_22
_atom_site_aniso_U_33
_atom_site_aniso_U_23
_atom_site_aniso_U_13
_atom_site_aniso_U_12
O7 0.085(3) 0.042(2) 0.063(2) 0.0005(18) 0.029(2) -0.015(2)
O8 0.087(3) 0.041(2) 0.059(2) 0.0045(19) 0.035(2) -0.004(2)
C29 0.042(3) 0.043(3) 0.061(4) 0.006(3) 0.022(3) 0.002(2)
N4 0.047(3) 0.049(3) 0.092(4) -0.008(3) 0.028(3) -0.010(2)
C18 0.047(4) 0.117(7) 0.234(11) 0.086(7) 0.017(6) -0.019(4)
C19 0.044(3) 0.062(4) 0.133(6) 0.002(4) 0.023(4) -0.005(3)
C20 0.059(4) 0.049(4) 0.139(6) 0.011(4) 0.048(4) -0.006(3)
C17 0.047(4) 0.096(6) 0.313(14) 0.079(8) 0.051(6) -0.011(4)
C16 0.051(4) 0.056(4) 0.151(7) 0.007(4) 0.041(4) -0.007(3)
Cd1 0.0402(2) 0.0368(2) 0.0629(3) 0.00923(18) 0.0218(2) 0.00325(17)
Cd2 0.0500(2) 0.0339(2) 0.0578(3) 0.00109(18) 0.0229(2) -0.00381(18)
O1 0.0379(19) 0.036(2) 0.074(2) 0.0038(17) 0.0203(18) 0.0012(16)
C3 0.036(3) 0.037(3) 0.055(3) -0.003(2) 0.018(3) -0.004(2)
C2 0.050(3) 0.032(3) 0.056(3) -0.006(2) 0.021(3) 0.003(2)
C1 0.043(3) 0.041(3) 0.080(4) -0.004(3) 0.016(3) -0.005(3)
C7 0.050(3) 0.037(3) 0.059(3) 0.009(2) 0.024(3) 0.002(3)
N2 0.037(2) 0.039(3) 0.072(3) 0.001(2) 0.016(2) -0.009(2)
N1 0.044(2) 0.039(2) 0.052(3) 0.001(2) 0.018(2) -0.006(2)
C8 0.050(3) 0.043(3) 0.072(4) 0.010(3) 0.023(3) -0.001(3)
C9 0.046(3) 0.042(3) 0.085(4) 0.012(3) 0.016(3) -0.008(3)
O2 0.044(2) 0.048(3) 0.135(4) 0.019(2) 0.028(2) -0.0010(19)
C4 0.059(4) 0.030(3) 0.113(5) 0.001(3) 0.028(4) 0.006(3)
C5 0.049(4) 0.058(5) 0.144(7) -0.006(4) 0.015(4) 0.014(3)
C6 0.041(4) 0.054(4) 0.150(7) -0.015(4) 0.019(4) 0.004(3)
C12 0.044(4) 0.056(4) 0.149(6) 0.013(4) 0.035(4) -0.009(3)
C10 0.049(4) 0.050(4) 0.232(10) 0.015(5) 0.048(5) 0.007(3)
C11 0.054(4) 0.059(5) 0.243(10) 0.040(5) 0.052(6) -0.001(4)
C14 0.074(5) 0.055(5) 0.336(14) 0.032(6) 0.101(7) 0.003(4)
C13 0.062(4) 0.055(5) 0.371(15) 0.034(7) 0.104(7) 0.001(4)
C15 0.051(4) 0.065(5) 0.216(9) 0.028(5) 0.056(5) 0.003(4)
N3 0.056(3) 0.057(4) 0.206(7) 0.022(4) 0.053(4) -0.002(3)
O3 0.042(2) 0.045(2) 0.128(4) 0.003(2) 0.020(2) -0.0060(18)
O4 0.075(4) 0.096(5) 0.467(13) 0.108(6) 0.110(6) 0.014(3)
O5 0.084(3) 0.048(2) 0.064(3) 0.013(2) 0.021(2) -0.010(2)
O6 0.053(2) 0.058(2) 0.057(2) 0.0135(19) 0.020(2) -0.0022(18)
C22 0.050(3) 0.041(3) 0.056(4) 0.008(3) 0.018(3) -0.002(3)
C27 0.071(4) 0.053(4) 0.043(3) -0.003(3) 0.017(3) -0.002(3)
C28 0.051(3) 0.055(4) 0.049(4) 0.008(3) 0.021(3) 0.003(3)
C26 0.077(4) 0.032(3) 0.068(4) -0.001(3) 0.029(3) -0.010(3)
C23 0.103(5) 0.038(3) 0.058(4) -0.004(3) 0.031(4) -0.014(3)
C24 0.103(5) 0.045(4) 0.048(3) -0.003(3) 0.027(3) -0.011(3)
O11 0.101(4) 0.107(4) 0.058(3) 0.016(3) 0.025(3) 0.034(3)
C34 0.115(7) 0.058(4) 0.084(6) 0.003(4) 0.040(5) -0.008(4)
C35 0.106(6) 0.112(6) 0.088(5) 0.027(5) 0.026(5) 0.037(5)
N5 0.147(6) 0.073(4) 0.073(4) -0.001(3) 0.052(4) -0.007(4)
C25 0.046(3) 0.043(3) 0.052(3) 0.000(3) 0.021(3) -0.003(2)
C21 0.056(5) 0.073(6) 0.49(2) 0.014(9) 0.056(8) -0.025(4)
C36 0.146(8) 0.112(6) 0.055(5) -0.007(4) 0.027(5) -0.023(5)
C37 0.180(9) 0.089(6) 0.150(8) 0.023(5) 0.105(7) 0.055(6)
C30 0.069(4) 0.043(3) 0.066(4) -0.007(3) 0.028(3) 0.000(3)
C32 0.086(5) 0.068(4) 0.079(5) -0.006(4) 0.034(4) 0.016(4)
C31 0.083(5) 0.075(5) 0.060(4) -0.001(3) 0.025(4) 0.009(4)
O10 0.126(4) 0.127(4) 0.097(3) -0.021(3) 0.055(3) 0.037(3)
C33 0.102(4) 0.088(4) 0.081(3) -0.014(3) 0.055(3) 0.013(3)
O9 0.101(3) 0.090(3) 0.083(3) -0.024(3) 0.047(3) -0.001(3)

loop_
_atom_type_symbol
_atom_type_description
_atom_type_scat_dispersion_real
_atom_type_scat_dispersion_imag
_atom_type_scat_source
C C 0.0033 0.0016 'International Tables Vol C Tables 4.2.6.8 and 6.1.1.4'
H H 0.0000 0.0000 'International Tables Vol C Tables 4.2.6.8 and 6.1.1.4'
N N 0.0061 0.0033 'International Tables Vol C Tables 4.2.6.8 and 6.1.1.4'
O O 0.0106 0.0060 'International Tables Vol C Tables 4.2.6.8 and 6.1.1.4'
Cd Cd -0.8075 1.2024 'International Tables Vol C Tables 4.2.6.8 and 6.1.1.4'

loop_
_geom_angle_atom_site_label_1
_geom_angle_atom_site_label_2
_geom_angle_atom_site_label_3
_geom_angle
_geom_angle_site_symmetry_1
_geom_angle_site_symmetry_3
C29 O7 Cd2 90.7(3) . 3_566
C29 O8 Cd2 91.0(3) . 3_566
O7 C29 O8 122.4(5) . .
O7 C29 C25 118.7(5) . .
O8 C29 C25 118.8(5) . .
O7 C29 Cd2 61.9(3) . 3_566
O8 C29 Cd2 61.3(3) . 3_566
C25 C29 Cd2 169.7(3) . 3_566
C19 N4 C18 114.4(5) . .
C19 N4 Cd1 119.8(4) . 2_655
C18 N4 Cd1 125.8(5) . 2_655
N4 C18 C17 125.8(7) . .
N4 C19 C20 124.2(6) . .
C16 C20 C19 119.2(6) . .
C16 C17 C18 117.4(7) . .
C20 C16 C17 118.7(6) . .
C20 C16 C15 118.3(6) . .
C17 C16 C15 122.9(6) . .
O1 Cd1 O2 141.90(13) . .
O1 Cd1 O11 89.31(15) . .
O2 Cd1 O11 101.68(17) . .
O1 Cd1 N1 75.25(12) . .
O2 Cd1 N1 67.99(13) . .
O11 Cd1 N1 92.49(14) . .
O1 Cd1 N4 139.20(15) . 2_645
O2 Cd1 N4 78.88(16) . 2_645
O11 Cd1 N4 77.23(16) . 2_645
N1 Cd1 N4 142.57(15) . 2_645
O1 Cd1 O5 94.36(13) . .
O2 Cd1 O5 84.68(15) . .
O11 Cd1 O5 164.42(14) . .
N1 Cd1 O5 103.08(13) . .
N4 Cd1 O5 90.26(15) 2_645 .
O1 Cd1 O6 73.17(11) . .
O2 Cd1 O6 131.50(13) . .
O11 Cd1 O6 113.04(15) . .
N1 Cd1 O6 138.60(13) . .
N4 Cd1 O6 77.11(14) 2_645 .
O5 Cd1 O6 54.17(12) . .
O9 Cd2 O1 114.24(15) . .
O9 Cd2 O6 77.41(16) . .
O1 Cd2 O6 76.63(12) . .
O9 Cd2 O8 89.00(15) . 3_566
O1 Cd2 O8 156.57(13) . 3_566
O6 Cd2 O8 107.36(13) . 3_566
O9 Cd2 O3 130.61(17) . .
O1 Cd2 O3 69.62(12) . .
O6 Cd2 O3 142.84(13) . .
O8 Cd2 O3 98.10(13) 3_566 .
O9 Cd2 O7 134.85(16) . 3_566
O1 Cd2 O7 103.04(12) . 3_566
O6 Cd2 O7 87.85(13) . 3_566
O8 Cd2 O7 54.92(12) 3_566 3_566
O3 Cd2 O7 85.07(14) . 3_566
O9 Cd2 O10 51.53(17) . .
O1 Cd2 O10 99.65(16) . .
O6 Cd2 O10 122.53(15) . .
O8 Cd2 O10 97.30(16) 3_566 .
O3 Cd2 O10 79.09(15) . .
O7 Cd2 O10 145.69(16) 3_566 .
O9 Cd2 C29 111.65(17) . 3_566
O1 Cd2 C29 130.33(15) . 3_566
O6 Cd2 C29 96.06(14) . 3_566
O8 Cd2 C29 27.77(13) 3_566 3_566
O3 Cd2 C29 94.13(15) . 3_566
O7 Cd2 C29 27.35(13) 3_566 3_566
O10 Cd2 C29 123.74(18) . 3_566
C2 O1 Cd2 119.4(3) . .
C2 O1 Cd1 136.4(3) . .
Cd2 O1 Cd1 103.72(13) . .
C2 C3 C4 120.3(5) . .
C2 C3 C7 125.5(5) . .
C4 C3 C7 114.2(5) . .
O1 C2 C3 122.9(5) . .
O1 C2 C1 121.1(4) . .
C3 C2 C1 116.0(5) . .
C6 C1 O3 124.0(5) . .
C6 C1 C2 123.3(5) . .
O3 C1 C2 112.7(4) . .
N1 C7 C3 125.6(5) . .
C8 N2 N1 116.4(4) . .
C7 N1 N2 112.6(4) . .
C7 N1 Cd1 133.2(3) . .
N2 N1 Cd1 113.6(3) . .
O2 C8 N2 121.5(5) . .
O2 C8 C9 121.5(5) . .
N2 C8 C9 117.0(5) . .
C10 C9 C14 115.8(5) . .
C10 C9 C8 125.8(6) . .
C14 C9 C8 118.3(5) . .
C8 O2 Cd1 117.7(3) . .
C5 C4 C3 120.1(5) . .
C4 C5 C6 120.6(6) . .
C1 C6 C5 119.7(6) . .
C11 C12 C13 117.5(6) . .
C11 C12 N3 118.5(6) . .
C13 C12 N3 124.0(6) . .
C9 C10 C11 122.2(6) . .
C12 C11 C10 121.3(6) . .
C13 C14 C9 121.8(6) . .
C14 C13 C12 121.2(7) . .
O4 C15 N3 122.2(7) . .
O4 C15 C16 119.6(6) . .
N3 C15 C16 118.2(6) . .
C15 N3 C12 129.8(6) . .
C1 O3 C21 117.8(5) . .
C1 O3 Cd2 117.1(3) . .
C21 O3 Cd2 125.1(4) . .
C28 O5 Cd1 92.8(3) . .
C28 O6 Cd2 129.8(3) . .
C28 O6 Cd1 90.2(3) . .
Cd2 O6 Cd1 97.12(12) . .
C23 C22 C27 119.0(5) . .
C23 C22 C28 120.7(5) . .
C27 C22 C28 120.2(5) . .
C26 C27 C22 120.5(5) . .
O5 C28 O6 122.8(5) . .
O5 C28 C22 119.5(5) . .
O6 C28 C22 117.7(5) . .
C27 C26 C25 121.2(5) . .
C22 C23 C24 120.8(5) . .
C23 C24 C25 120.6(5) . .
C34 O11 Cd1 148.3(5) . .
O11 C34 N5 123.5(8) . .
O11 C34 C35 117.6(6) . .
N5 C34 C35 118.9(8) . .
C34 N5 C37 118.7(7) . .
C34 N5 C36 123.9(7) . .
C37 N5 C36 117.4(6) . .
C26 C25 C24 117.9(5) . .
C26 C25 C29 121.0(5) . .
C24 C25 C29 121.1(5) . .
C32 C30 C31 117.8(5) . .
C32 C30 C33 122.2(6) . .
C31 C30 C33 120.0(6) . .
C30 C32 C31 121.6(6) . 3_565
C32 C31 C30 120.6(6) 3_565 .
C33 O10 Cd2 84.9(5) . .
O10 C33 O9 120.9(7) . .
O10 C33 C30 121.5(7) . .
O9 C33 C30 117.6(7) . .
C33 O9 Cd2 102.5(4) . .

loop_
_geom_bond_atom_site_label_1
_geom_bond_atom_site_label_2
_geom_bond_distance
_geom_bond_site_symmetry_2
O7 C29 1.247(6) .
O7 Cd2 2.395(4) 3_566
O8 C29 1.265(6) .
O8 Cd2 2.380(3) 3_566
C29 C25 1.513(7) .
C29 Cd2 2.714(5) 3_566
N4 C19 1.322(7) .
N4 C18 1.332(8) .
N4 Cd1 2.393(4) 2_655
C18 C17 1.388(9) .
C19 C20 1.396(8) .
C20 C16 1.356(8) .
C17 C16 1.368(9) .
C16 C15 1.500(9) .
Cd1 O1 2.341(3) .
Cd1 O2 2.345(4) .
Cd1 O11 2.347(5) .
Cd1 N1 2.378(4) .
Cd1 N4 2.393(4) 2_645
Cd1 O5 2.415(4) .
Cd1 O6 2.466(3) .
Cd2 O9 2.236(4) .
Cd2 O1 2.261(3) .
Cd2 O6 2.362(4) .
Cd2 O8 2.380(3) 3_566
Cd2 O3 2.387(4) .
Cd2 O7 2.395(4) 3_566
Cd2 O10 2.605(5) .
Cd2 C29 2.714(5) 3_566
O1 C2 1.328(6) .
C3 C2 1.406(6) .
C3 C4 1.428(7) .
C3 C7 1.475(7) .
C2 C1 1.429(7) .
C1 C6 1.350(7) .
C1 O3 1.389(6) .
C7 N1 1.294(6) .
N2 C8 1.351(6) .
N2 N1 1.411(5) .
C8 O2 1.248(6) .
C8 C9 1.495(7) .
C9 C10 1.342(8) .
C9 C14 1.408(8) .
C4 C5 1.367(8) .
C5 C6 1.388(8) .
C12 C11 1.355(8) .
C12 C13 1.366(9) .
C12 N3 1.414(7) .
C10 C11 1.376(8) .
C14 C13 1.343(9) .
C15 O4 1.212(8) .
C15 N3 1.317(8) .
O3 C21 1.415(7) .
O5 C28 1.261(6) .
O6 C28 1.271(6) .
C22 C23 1.363(7) .
C22 C27 1.389(7) .
C22 C28 1.508(7) .
C27 C26 1.378(7) .
C26 C25 1.379(7) .
C23 C24 1.388(7) .
C24 C25 1.398(7) .
O11 C34 1.258(8) .
C34 N5 1.285(8) .
C34 C35 1.558(10) .
N5 C37 1.455(9) .
N5 C36 1.495(8) .
C30 C32 1.372(8) .
C30 C31 1.395(8) .
C30 C33 1.498(8) .
C32 C31 1.388(8) 3_565
C31 C32 1.388(8) 3_565
O10 C33 1.218(8) .
C33 O9 1.232(8) .

loop_
_geom_hbond_atom_site_label_D
_geom_hbond_atom_site_label_H
_geom_hbond_atom_site_label_A
_geom_hbond_distance_DH
_geom_hbond_distance_HA
_geom_hbond_distance_DA
_geom_hbond_angle_DHA
_geom_hbond_site_symmetry_A
N2 H2 O8 0.94(6) 1.94(6) 2.851(6) 161(6) 4_575
